data_9016104
loop_
_publ_author_name
'Zachariasen, W.'

_publ_section_title
;
 Untersuchungen ueber die Kristallstruktur von Sesquioxyden und
 Verbindungen ABO3
 _cod_database_code 1010597
;
_journal_name_full 'Skrifter utgitt av det Norske Videnskaps-Akademi i Oslo'
_journal_page_first 1
_journal_page_last 165
_journal_volume 1
_journal_year 1928
_chemical_formula_sum 'I Na O3'
_space_group_IT_number 65
_symmetry_space_group_name_Hall '-C 2 2'
_symmetry_space_group_name_H-M 'C m m m'
_cell_angle_alpha 90
_cell_angle_beta 90
_cell_angle_gamma 90
_cell_length_a 5.75
_cell_length_b 6.37
_cell_length_c 4.05
_cell_formula_units_Z 2
_cell_volume 148.341
_database_code_amcsd 0017478
_exptl_crystal_density_diffrn 4.430
_cod_duplicate_entry 1010597
_cod_original_formula_sum 'Na I O3'
_cod_database_code 9016104
_amcsd_formula_title 'I Na O3'

loop_
_space_group_symop_operation_xyz
x,y,z
1/2+x,1/2+y,z
x,-y,z
1/2+x,1/2-y,z
-x,y,-z
1/2-x,1/2+y,-z
-x,y,z
1/2-x,1/2+y,z
x,-y,-z
1/2+x,1/2-y,-z
x,y,-z
1/2+x,1/2+y,-z
-x,-y,z
1/2-x,1/2-y,z
-x,-y,-z
1/2-x,1/2-y,-z

loop_
_atom_site_label
_atom_site_fract_x
_atom_site_fract_y
_atom_site_fract_z
Na1 0.00000 0.00000 0.00000
I1 0.50000 0.00000 0.50000
O1 0.00000 0.00000 0.50000
O2 0.25000 0.25000 0.00000

loop_
_cod_related_entry_id
_cod_related_entry_database
_cod_related_entry_code
1 AMCSD 0017478
